data_7133803
loop_
_publ_author_name
'Li, Kaixuan'
'Wu, Hongping'
'Yu, Hongwei'
'Hu, Zhanggui'
'Wang, Jiyang'
'Wu, Yicheng'

_publ_section_title
;
 Ba<sub>2</sub>GeF<sub>2</sub>Q<sub>3</sub> (Q = S, Se) and
 Ba<sub>3</sub>GeF<sub>2</sub>Se<sub>4</sub>: new F-based chalcohalides
 with enhanced birefringence.
;
_journal_issue 87
_journal_name_full 'Chemical communications (Cambridge, England)'
_journal_page_first 12734
_journal_page_last 12737
_journal_paper_doi 10.1039/d4cc04530k
_journal_volume 60
_journal_year 2024
_chemical_formula_sum 'Ba2 F2 Ge S3'
_chemical_formula_weight 481.45
_space_group_crystal_system orthorhombic
_space_group_IT_number 62
_space_group_name_Hall '-P 2ac 2n'
_space_group_name_H-M_alt 'P n m a'
_audit_creation_method SHELXL-2018/3
_audit_update_record
;
2024-09-02 deposited with the CCDC.	2024-10-01 downloaded from the CCDC.
;
_cell_angle_alpha 90
_cell_angle_beta 90
_cell_angle_gamma 90
_cell_formula_units_Z 8
_cell_length_a 12.626(14)
_cell_length_b 18.669(18)
_cell_length_c 6.316(7)
_cell_measurement_reflns_used 1536
_cell_measurement_temperature 293(2)
_cell_measurement_theta_max 27.29
_cell_measurement_theta_min 3.42
_cell_volume 1489(3)
_computing_cell_refinement 'Bruker SAINT'
_computing_data_collection 'Bruker APEX2'
_computing_data_reduction 'Bruker SAINT'
_computing_molecular_graphics 'Bruker SHELXTL'
_computing_publication_material 'Bruker SHELXTL'
_computing_structure_refinement 'SHELXL-2018/3 (Sheldrick, 2018)'
_computing_structure_solution 'SHELXT 2014/5 (Sheldrick, 2014)'
_diffrn_ambient_temperature 293(2)
_diffrn_measured_fraction_theta_full 0.999
_diffrn_measured_fraction_theta_max 0.998
_diffrn_measurement_device_type 'Bruker APEX-II CCD'
_diffrn_measurement_method '\f and \w scans?'
_diffrn_radiation_type MoK\a
_diffrn_radiation_wavelength 0.71073
_diffrn_reflns_av_R_equivalents 0.0608
_diffrn_reflns_av_unetI/netI 0.0445
_diffrn_reflns_Laue_measured_fraction_full 0.999
_diffrn_reflns_Laue_measured_fraction_max 0.998
_diffrn_reflns_limit_h_max 15
_diffrn_reflns_limit_h_min -16
_diffrn_reflns_limit_k_max 23
_diffrn_reflns_limit_k_min -24
_diffrn_reflns_limit_l_max 8
_diffrn_reflns_limit_l_min -8
_diffrn_reflns_number 9452
_diffrn_reflns_point_group_measured_fraction_full 0.999
_diffrn_reflns_point_group_measured_fraction_max 0.998
_diffrn_reflns_theta_full 25.242
_diffrn_reflns_theta_max 27.393
_diffrn_reflns_theta_min 3.227
_exptl_absorpt_coefficient_mu 15.250
_exptl_crystal_colour colourless
_exptl_crystal_density_diffrn 4.296
_exptl_crystal_description bulk
_exptl_crystal_F_000 1680
_refine_diff_density_max 4.840
_refine_diff_density_min -2.801
_refine_diff_density_rms 0.370
_refine_ls_extinction_method none
_refine_ls_goodness_of_fit_ref 1.057
_refine_ls_hydrogen_treatment undef
_refine_ls_matrix_type full
_refine_ls_number_parameters 79
_refine_ls_number_reflns 1747
_refine_ls_number_restraints 60
_refine_ls_restrained_S_all 1.040
_refine_ls_R_factor_all 0.0950
_refine_ls_R_factor_gt 0.0445
_refine_ls_shift/su_max 0.004
_refine_ls_shift/su_mean 0.001
_refine_ls_structure_factor_coef Fsqd
_refine_ls_weighting_details 'w=1/[\s^2^(Fo^2^)+(0.0362P)^2^+33.1614P] where P=(Fo^2^+2Fc^2^)/3'
_refine_ls_weighting_scheme calc
_refine_ls_wR_factor_gt 0.1021
_refine_ls_wR_factor_ref 0.1245
_reflns_Friedel_coverage 0.000
_reflns_number_gt 924
_reflns_number_total 1747
_reflns_threshold_expression 'I > 2\s(I)'
_cod_data_source_file d4cc04530k2.cif
_cod_data_source_block 2Ba2GeS3F2
_cod_depositor_comments 'Adding full bibliography for 7133801--7133803.cif.'
_cod_database_code 7133803
_shelx_shelxl_version_number 2018/3
_shelx_space_group_comment
;
The symmetry employed for this shelxl refinement is uniquely defined
by the following loop, which should always be used as a source of
symmetry information in preference to the above space-group names.
They are only intended as comments.
;

loop_
_space_group_symop_operation_xyz
'x, y, z'
'-x+1/2, -y, z+1/2'
'x+1/2, -y+1/2, -z+1/2'
'-x, y+1/2, -z'
'-x, -y, -z'
'x-1/2, y, -z-1/2'
'-x-1/2, y-1/2, z-1/2'
'x, -y-1/2, z'

loop_
_atom_site_label
_atom_site_type_symbol
_atom_site_fract_x
_atom_site_fract_y
_atom_site_fract_z
_atom_site_U_iso_or_equiv
_atom_site_adp_type
_atom_site_occupancy
_atom_site_site_symmetry_order
_atom_site_calc_flag
_atom_site_refinement_flags_posn
_atom_site_refinement_flags_adp
_atom_site_refinement_flags_occupancy
_atom_site_disorder_assembly
_atom_site_disorder_group
Ba1 Ba -0.25192(10) 0.07892(5) -0.24448(10) 0.0103(3) Uani 1 1 d . U . . .
Ba2 Ba 0.00221(10) 0.07857(5) 0.25298(10) 0.0097(3) Uani 1 1 d . U . . .
Ge1 Ge 0.20937(15) 0.250000 0.3286(3) 0.0135(5) Uani 1 2 d S TU P . .
Ge2 Ge 0.04051(15) 0.250000 0.6686(3) 0.0144(5) Uani 1 2 d S TU P . .
S1 S 0.2606(4) 0.3539(2) 0.2262(6) 0.0203(10) Uani 1 1 d . U . . .
S2 S -0.0084(4) 0.3566(2) 0.7686(5) 0.0115(8) Uani 1 1 d . U . . .
S3 S 0.2211(4) 0.250000 0.6877(10) 0.0192(11) Uani 1 2 d S TU P . .
S4 S 0.0287(4) 0.250000 0.3059(10) 0.0179(10) Uani 1 2 d S TU P . .
F1 F -0.1251(6) 0.0014(3) 0.503(2) 0.0135(14) Uani 1 1 d . U . . .
F2 F -0.1238(6) 0.0010(3) 0.001(2) 0.0133(14) Uani 1 1 d . U . . .

loop_
_atom_site_aniso_label
_atom_site_aniso_U_11
_atom_site_aniso_U_22
_atom_site_aniso_U_33
_atom_site_aniso_U_23
_atom_site_aniso_U_13
_atom_site_aniso_U_12
Ba1 0.0095(6) 0.0114(5) 0.0100(5) 0.0003(3) 0.0002(2) -0.0006(6)
Ba2 0.0087(5) 0.0112(5) 0.0091(5) 0.0003(3) -0.0004(2) -0.0003(6)
Ge1 0.0154(10) 0.0108(11) 0.0142(11) 0.000 0.0017(9) 0.000
Ge2 0.0162(10) 0.0107(11) 0.0163(11) 0.000 0.0022(9) 0.000
S1 0.021(2) 0.014(2) 0.025(2) -0.0015(15) 0.0024(15) -0.003(2)
S2 0.0112(19) 0.0074(19) 0.0157(19) -0.0062(12) -0.0013(12) 0.0043(17)
S3 0.021(2) 0.017(3) 0.020(2) 0.000 0.003(2) 0.000
S4 0.015(2) 0.015(3) 0.024(2) 0.000 -0.001(2) 0.000
F1 0.013(3) 0.014(3) 0.013(3) -0.008(4) 0.000(2) 0.009(5)
F2 0.012(3) 0.011(3) 0.016(3) 0.002(4) 0.003(2) 0.006(5)

loop_
_atom_type_symbol
_atom_type_description
_atom_type_scat_dispersion_real
_atom_type_scat_dispersion_imag
_atom_type_scat_source
Ba Ba -0.3244 2.2819 'International Tables Vol C Tables 4.2.6.8 and 6.1.1.4'
F F 0.0171 0.0103 'International Tables Vol C Tables 4.2.6.8 and 6.1.1.4'
Ge Ge 0.1547 1.8001 'International Tables Vol C Tables 4.2.6.8 and 6.1.1.4'
S S 0.1246 0.1234 'International Tables Vol C Tables 4.2.6.8 and 6.1.1.4'

loop_
_geom_angle_atom_site_label_1
_geom_angle_atom_site_label_2
_geom_angle_atom_site_label_3
_geom_angle
_geom_angle_site_symmetry_1
_geom_angle_site_symmetry_3
_geom_angle_publ_flag
F1 Ba1 F2 72.9(3) 2_454 . ?
F1 Ba1 F1 113.13(15) 2_454 1_554 ?
F2 Ba1 F1 72.0(4) . 1_554 ?
F1 Ba1 F2 72.4(4) 2_454 2_454 ?
F2 Ba1 F2 113.40(15) . 2_454 ?
F1 Ba1 F2 72.2(3) 1_554 2_454 ?
F1 Ba1 S3 115.4(2) 2_454 6_556 ?
F2 Ba1 S3 122.5(2) . 6_556 ?
F1 Ba1 S3 131.4(2) 1_554 6_556 ?
F2 Ba1 S3 123.48(19) 2_454 6_556 ?
F1 Ba1 S1 141.6(2) 2_454 3_454 ?
F2 Ba1 S1 135.6(2) . 3_454 ?
F1 Ba1 S1 68.1(2) 1_554 3_454 ?
F2 Ba1 S1 71.9(3) 2_454 3_454 ?
S3 Ba1 S1 74.41(14) 6_556 3_454 ?
F1 Ba1 S2 137.2(2) 2_454 8_564 ?
F2 Ba1 S2 67.69(19) . 8_564 ?
F1 Ba1 S2 69.88(19) 1_554 8_564 ?
F2 Ba1 S2 139.3(2) 2_454 8_564 ?
S3 Ba1 S2 74.65(12) 6_556 8_564 ?
S1 Ba1 S2 80.78(10) 3_454 8_564 ?
F1 Ba1 S2 71.08(18) 2_454 3_455 ?
F2 Ba1 S2 141.4(2) . 3_455 ?
F1 Ba1 S2 136.0(2) 1_554 3_455 ?
F2 Ba1 S2 67.73(17) 2_454 3_455 ?
S3 Ba1 S2 64.05(11) 6_556 3_455 ?
S1 Ba1 S2 82.62(10) 3_454 3_455 ?
S2 Ba1 S2 138.25(13) 8_564 3_455 ?
F1 Ba1 S1 71.4(3) 2_454 3_455 ?
F2 Ba1 S1 68.0(2) . 3_455 ?
F1 Ba1 S1 136.1(2) 1_554 3_455 ?
F2 Ba1 S1 141.2(3) 2_454 3_455 ?
S3 Ba1 S1 63.12(13) 6_556 3_455 ?
S1 Ba1 S1 136.31(16) 3_454 3_455 ?
S2 Ba1 S1 78.73(10) 8_564 3_455 ?
S2 Ba1 S1 87.64(10) 3_455 3_455 ?
F1 Ba1 Ba2 92.86(16) 2_454 5 ?
F2 Ba1 Ba2 36.2(2) . 5 ?
F1 Ba1 Ba2 35.8(2) 1_554 5 ?
F2 Ba1 Ba2 92.35(16) 2_454 5 ?
S3 Ba1 Ba2 138.79(11) 6_556 5 ?
S1 Ba1 Ba2 102.31(9) 3_454 5 ?
S2 Ba1 Ba2 64.40(10) 8_564 5 ?
S2 Ba1 Ba2 157.16(7) 3_455 5 ?
S1 Ba1 Ba2 102.86(9) 3_455 5 ?
F1 Ba1 Ba2 36.1(2) 2_454 2_454 ?
F2 Ba1 Ba2 94.27(17) . 2_454 ?
F1 Ba1 Ba2 93.86(17) 1_554 2_454 ?
F2 Ba1 Ba2 36.3(2) 2_454 2_454 ?
S3 Ba1 Ba2 126.62(11) 6_556 2_454 ?
S1 Ba1 Ba2 106.92(9) 3_454 2_454 ?
S2 Ba1 Ba2 158.41(8) 8_564 2_454 ?
S2 Ba1 Ba2 63.34(10) 3_455 2_454 ?
S1 Ba1 Ba2 106.26(9) 3_455 2_454 ?
Ba2 Ba1 Ba2 94.06(9) 5 2_454 ?
F1 Ba1 Ba1 36.31(19) 2_454 2_455 ?
F2 Ba1 Ba1 36.60(19) . 2_455 ?
F1 Ba1 Ba1 93.5(2) 1_554 2_455 ?
F2 Ba1 Ba1 93.7(2) 2_454 2_455 ?
S3 Ba1 Ba1 126.45(12) 6_556 2_455 ?
S1 Ba1 Ba1 159.13(9) 3_454 2_455 ?
S2 Ba1 Ba1 102.70(8) 8_564 2_455 ?
S2 Ba1 Ba1 106.27(7) 3_455 2_455 ?
S1 Ba1 Ba1 63.99(10) 3_455 2_455 ?
Ba2 Ba1 Ba1 62.34(5) 5 2_455 ?
Ba2 Ba1 Ba1 63.02(5) 2_454 2_455 ?
F1 Ba2 F2 72.6(4) 5_556 5 ?
F1 Ba2 F1 72.8(3) 5_556 . ?
F2 Ba2 F1 113.6(2) 5 . ?
F1 Ba2 F2 112.9(2) 5_556 . ?
F2 Ba2 F2 71.6(3) 5 . ?
F1 Ba2 F2 72.6(4) . . ?
F1 Ba2 S4 115.9(2) 5_556 . ?
F2 Ba2 S4 123.53(19) 5 . ?
F1 Ba2 S4 122.3(2) . . ?
F2 Ba2 S4 131.20(19) . . ?
F1 Ba2 S2 140.6(2) 5_556 8_564 ?
F2 Ba2 S2 70.7(2) 5 8_564 ?
F1 Ba2 S2 136.2(2) . 8_564 ?
F2 Ba2 S2 67.8(2) . 8_564 ?
S4 Ba2 S2 74.74(13) . 8_564 ?
F1 Ba2 S1 137.1(2) 5_556 3_455 ?
F2 Ba2 S1 140.0(2) 5 3_455 ?
F1 Ba2 S1 68.11(18) . 3_455 ?
F2 Ba2 S1 71.41(18) . 3_455 ?
S4 Ba2 S1 73.37(12) . 3_455 ?
S2 Ba2 S1 81.91(10) 8_564 3_455 ?
F1 Ba2 S2 70.9(2) 5_556 8_565 ?
F2 Ba2 S2 141.1(2) 5 8_565 ?
F1 Ba2 S2 67.2(2) . 8_565 ?
F2 Ba2 S2 136.2(2) . 8_565 ?
S4 Ba2 S2 64.08(13) . 8_565 ?
S2 Ba2 S2 137.81(14) 8_564 8_565 ?
S1 Ba2 S2 78.13(10) 3_455 8_565 ?
F1 Ba2 S1 71.7(2) 5_556 8_565 ?
F2 Ba2 S1 68.65(19) 5 8_565 ?
F1 Ba2 S1 141.5(2) . 8_565 ?
F2 Ba2 S1 136.1(2) . 8_565 ?
S4 Ba2 S1 63.40(12) . 8_565 ?
S2 Ba2 S1 81.99(9) 8_564 8_565 ?
S1 Ba2 S1 136.45(14) 3_455 8_565 ?
S2 Ba2 S1 87.47(10) 8_565 8_565 ?
F1 Ba2 Ba2 36.6(2) 5_556 5_556 ?
F2 Ba2 Ba2 93.7(2) 5 5_556 ?
F1 Ba2 Ba2 36.22(19) . 5_556 ?
F2 Ba2 Ba2 93.1(2) . 5_556 ?
S4 Ba2 Ba2 127.13(12) . 5_556 ?
S2 Ba2 Ba2 158.13(8) 8_564 5_556 ?
S1 Ba2 Ba2 102.73(9) 3_455 5_556 ?
S2 Ba2 Ba2 63.60(9) 8_565 5_556 ?
S1 Ba2 Ba2 107.10(8) 8_565 5_556 ?
F1 Ba2 Ba1 36.4(2) 5_556 5 ?
F2 Ba2 Ba1 36.2(2) 5 5 ?
F1 Ba2 Ba1 94.55(16) . 5 ?
F2 Ba2 Ba1 93.34(16) . 5 ?
S4 Ba2 Ba1 126.89(11) . 5 ?
S2 Ba2 Ba1 105.59(8) 8_564 5 ?
S1 Ba2 Ba1 159.41(8) 3_455 5 ?
S2 Ba2 Ba1 106.09(8) 8_565 5 ?
S1 Ba2 Ba1 64.13(10) 8_565 5 ?
Ba2 Ba2 Ba1 63.35(5) 5_556 5 ?
F1 Ba2 Ba1 92.45(17) 5_556 2_455 ?
F2 Ba2 Ba1 92.53(17) 5 2_455 ?
F1 Ba2 Ba1 35.9(2) . 2_455 ?
F2 Ba2 Ba1 36.7(2) . 2_455 ?
S4 Ba2 Ba1 138.52(11) . 2_455 ?
S2 Ba2 Ba1 102.94(8) 8_564 2_455 ?
S1 Ba2 Ba1 65.41(11) 3_455 2_455 ?
S2 Ba2 Ba1 101.85(8) 8_565 2_455 ?
S1 Ba2 Ba1 158.06(8) 8_565 2_455 ?
Ba2 Ba2 Ba1 61.39(5) 5_556 2_455 ?
Ba1 Ba2 Ba1 94.07(9) 5 2_455 ?
S1 Ge1 S1 129.5(3) . 8_565 ?
S1 Ge1 S3 106.34(13) . . ?
S1 Ge1 S3 106.34(13) 8_565 . ?
S1 Ge1 S4 106.39(16) . . ?
S1 Ge1 S4 106.39(16) 8_565 . ?
S3 Ge1 S4 97.3(2) . . ?
S2 Ge2 S2 132.1(2) . 8_565 ?
S2 Ge2 S3 105.54(15) . . ?
S2 Ge2 S3 105.53(15) 8_565 . ?
S2 Ge2 S4 105.73(11) . . ?
S2 Ge2 S4 105.73(11) 8_565 . ?
S3 Ge2 S4 96.7(2) . . ?
Ge1 S1 Ba1 127.49(18) . 3_554 ?
Ge1 S1 Ba2 127.7(2) . 3 ?
Ba1 S1 Ba2 86.31(11) 3_554 3 ?
Ge1 S1 Ba2 91.73(18) . 8_565 ?
Ba1 S1 Ba2 82.12(11) 3_554 8_565 ?
Ba2 S1 Ba2 136.13(14) 3 8_565 ?
Ge1 S1 Ba1 91.63(15) . 3 ?
Ba1 S1 Ba1 136.31(16) 3_554 3 ?
Ba2 S1 Ba1 82.40(10) 3 3 ?
Ba2 S1 Ba1 77.54(9) 8_565 3 ?
Ge2 S2 Ba2 126.43(15) . 8_566 ?
Ge2 S2 Ba1 126.14(18) . 8_566 ?
Ba2 S2 Ba1 85.83(9) 8_566 8_566 ?
Ge2 S2 Ba1 92.28(16) . 3 ?
Ba2 S2 Ba1 82.82(9) 8_566 3 ?
Ba1 S2 Ba1 138.07(13) 8_566 3 ?
Ge2 S2 Ba2 92.03(12) . 8_565 ?
Ba2 S2 Ba2 137.81(14) 8_566 8_565 ?
Ba1 S2 Ba2 83.43(9) 8_566 8_565 ?
Ba1 S2 Ba2 78.56(9) 3 8_565 ?
Ge1 S3 Ge2 83.2(2) . . ?
Ge1 S3 Ba1 96.76(11) . 3 ?
Ge2 S3 Ba1 96.37(10) . 3 ?
Ge1 S3 Ba1 96.76(11) . 6_656 ?
Ge2 S3 Ba1 96.37(9) . 6_656 ?
Ba1 S3 Ba1 162.4(2) 3 6_656 ?
Ge1 S4 Ge2 82.7(2) . . ?
Ge1 S4 Ba2 96.30(9) . 8_565 ?
Ge2 S4 Ba2 96.31(11) . 8_565 ?
Ge1 S4 Ba2 96.30(9) . . ?
Ge2 S4 Ba2 96.31(11) . . ?
Ba2 S4 Ba2 163.2(2) 8_565 . ?
Ba2 F1 Ba1 111.5(2) 5_556 2_455 ?
Ba2 F1 Ba2 107.2(3) 5_556 . ?
Ba1 F1 Ba2 108.0(4) 2_455 . ?
Ba2 F1 Ba1 107.8(4) 5_556 1_556 ?
Ba1 F1 Ba1 107.7(3) 2_455 1_556 ?
Ba2 F1 Ba1 114.8(2) . 1_556 ?
Ba2 F2 Ba1 107.5(4) 5 . ?
Ba2 F2 Ba2 108.4(3) 5 . ?
Ba1 F2 Ba2 114.2(2) . . ?
Ba2 F2 Ba1 112.6(2) 5 2_455 ?
Ba1 F2 Ba1 107.1(3) . 2_455 ?
Ba2 F2 Ba1 107.0(4) . 2_455 ?

loop_
_geom_bond_atom_site_label_1
_geom_bond_atom_site_label_2
_geom_bond_distance
_geom_bond_site_symmetry_2
_geom_bond_publ_flag
Ba1 F1 2.664(9) 2_454 ?
Ba1 F2 2.673(9) . ?
Ba1 F1 2.685(9) 1_554 ?
Ba1 F2 2.695(10) 2_454 ?
Ba1 S3 3.232(3) 6_556 ?
Ba1 S1 3.295(5) 3_454 ?
Ba1 S2 3.303(6) 8_564 ?
Ba1 S2 3.458(6) 3_455 ?
Ba1 S1 3.509(5) 3_455 ?
Ba1 Ba2 4.311(4) 5 ?
Ba1 Ba2 4.316(4) 2_454 ?
Ba1 Ba1 4.319(3) 2_455 ?
Ba2 F1 2.649(10) 5_556 ?
Ba2 F2 2.673(9) 5 ?
Ba2 F1 2.673(10) . ?
Ba2 F2 2.675(10) . ?
Ba2 S4 3.235(3) . ?
Ba2 S2 3.292(5) 8_564 ?
Ba2 S1 3.304(6) 3_455 ?
Ba2 S2 3.477(5) 8_565 ?
Ba2 S1 3.502(6) 8_565 ?
Ba2 Ba2 4.283(4) 5_556 ?
Ge1 S1 2.144(5) . ?
Ge1 S1 2.144(5) 8_565 ?
Ge1 S3 2.273(7) . ?
Ge1 S4 2.285(6) . ?
Ge2 S2 2.178(4) . ?
Ge2 S2 2.178(4) 8_565 ?
Ge2 S3 2.284(6) . ?
Ge2 S4 2.295(7) . ?
